data_1542763
loop_
_publ_author_name
'Li, Xiao-Hui'
'Zhang, Yu'
'Zhang, Jia-Hui'
'Li, Xiao-Nian'
'Cao, Ming-Ming'
'Di, Ying-Tong'
'Peng, Zong-Gen'
'Jiang, Jian-Dong'
'Hao, Xiao-Jiang'

_publ_section_title
;
 Myritonines A-C, Alkaloids from Myrioneuron tonkinensis Based on a Novel
 Hexacyclic Skeleton.
;
_journal_issue 4
_journal_name_full 'Journal of natural products'
_journal_page_first 1203
_journal_page_last 1207
_journal_paper_doi 10.1021/acs.jnatprod.5b01130
_journal_volume 79
_journal_year 2016
_chemical_absolute_configuration unk
_chemical_formula_moiety 'C20 H33 N3'
_chemical_formula_sum 'C20 H33 N3'
_chemical_formula_weight 315.49
_chemical_name_systematic
; 
 ? 
;
_space_group_IT_number 19
_symmetry_cell_setting orthorhombic
_symmetry_space_group_name_Hall 'P 2ac 2ab'
_symmetry_space_group_name_H-M 'P 21 21 21'
_atom_sites_solution_hydrogens geom
_atom_sites_solution_primary direct
_atom_sites_solution_secondary difmap
_audit_creation_method SHELXL-97
_cell_angle_alpha 90.00
_cell_angle_beta 90.00
_cell_angle_gamma 90.00
_cell_formula_units_Z 4
_cell_length_a 5.4602(4)
_cell_length_b 17.7085(15)
_cell_length_c 18.1951(15)
_cell_measurement_reflns_used 1940
_cell_measurement_temperature 296(2)
_cell_measurement_theta_max 49.95
_cell_measurement_theta_min 3.48
_cell_volume 1759.3(2)
_computing_cell_refinement 'Bruker SAINT'
_computing_data_collection 'Bruker APEX2'
_computing_data_reduction 'Bruker SAINT'
_computing_molecular_graphics 'Bruker SHELXTL'
_computing_publication_material 'Bruker SHELXTL'
_computing_structure_refinement 'SHELXL-97 (Sheldrick, 2008)'
_computing_structure_solution 'SHELXS-97 (Sheldrick, 2008)'
_diffrn_ambient_temperature 296(2)
_diffrn_measured_fraction_theta_full 0.949
_diffrn_measured_fraction_theta_max 0.949
_diffrn_measurement_device_type 'Bruker APEX-II CCD'
_diffrn_measurement_method '\f and \w scans'
_diffrn_radiation_monochromator graphite
_diffrn_radiation_source 'fine-focus sealed tube'
_diffrn_radiation_type CuK\a
_diffrn_radiation_wavelength 1.54178
_diffrn_reflns_av_R_equivalents 0.2608
_diffrn_reflns_av_sigmaI/netI 0.1825
_diffrn_reflns_limit_h_max 5
_diffrn_reflns_limit_h_min -6
_diffrn_reflns_limit_k_max 21
_diffrn_reflns_limit_k_min -20
_diffrn_reflns_limit_l_max 22
_diffrn_reflns_limit_l_min -19
_diffrn_reflns_number 17349
_diffrn_reflns_theta_full 70.28
_diffrn_reflns_theta_max 70.27
_diffrn_reflns_theta_min 3.48
_exptl_absorpt_coefficient_mu 0.532
_exptl_absorpt_correction_T_max 0.9790
_exptl_absorpt_correction_T_min 0.7040
_exptl_absorpt_correction_type multi-scan
_exptl_absorpt_process_details sadabs
_exptl_crystal_colour colourless
_exptl_crystal_density_diffrn 1.191
_exptl_crystal_density_method 'not measured'
_exptl_crystal_description needle
_exptl_crystal_F_000 696
_exptl_crystal_size_max 0.71
_exptl_crystal_size_mid 0.06
_exptl_crystal_size_min 0.04
_refine_diff_density_max 0.383
_refine_diff_density_min -0.295
_refine_diff_density_rms 0.087
_refine_ls_abs_structure_details 'Flack H D (1983), Acta Cryst. A39, 876-881'
_refine_ls_abs_structure_Flack -3.1(15)
_refine_ls_extinction_coef 0.013(2)
_refine_ls_extinction_expression Fc^*^=kFc[1+0.001xFc^2^\l^3^/sin(2\q)]^-1/4^
_refine_ls_extinction_method SHELXL
_refine_ls_goodness_of_fit_ref 0.880
_refine_ls_hydrogen_treatment constr
_refine_ls_matrix_type full
_refine_ls_number_parameters 209
_refine_ls_number_reflns 3128
_refine_ls_number_restraints 0
_refine_ls_restrained_S_all 0.880
_refine_ls_R_factor_all 0.2544
_refine_ls_R_factor_gt 0.1025
_refine_ls_shift/su_max 0.000
_refine_ls_shift/su_mean 0.000
_refine_ls_structure_factor_coef Fsqd
_refine_ls_weighting_details 'calc w=1/[\s^2^(Fo^2^)+(0.1918P)^2^+0.0000P] where P=(Fo^2^+2Fc^2^)/3'
_refine_ls_weighting_scheme calc
_refine_ls_wR_factor_gt 0.2314
_refine_ls_wR_factor_ref 0.3373
_reflns_number_gt 1102
_reflns_number_total 3128
_reflns_threshold_expression >2sigma(I)
_cod_data_source_file np5b01130_si_003.cif
_cod_data_source_block cu_hmt13a_0m
_cod_depositor_comments
;
The following automatic conversions were performed:

'_symmetry_cell_setting' value 'Orthorhombic' changed to
'orthorhombic' according to
/usr/data/users/saulius/crontab/automatic-downloads/rss-feeds/ACS/lib/dictionaries/cif_core.dic
dictionary named 'cif_core.dic' version 2.4.2 from 2011-04-26.

Automatic conversion script
Id: cif_fix_values 4268 2015-11-12 08:31:59Z antanas 

 Adding full bibliography for 1542762--1542763.cif.
;
_cod_database_code 1542763

loop_
_symmetry_equiv_pos_as_xyz
'x, y, z'
'x+1/2, -y+1/2, -z'
'-x, y+1/2, -z+1/2'
'-x+1/2, -y, z+1/2'

loop_
_atom_site_label
_atom_site_type_symbol
_atom_site_fract_x
_atom_site_fract_y
_atom_site_fract_z
_atom_site_U_iso_or_equiv
_atom_site_adp_type
_atom_site_occupancy
_atom_site_symmetry_multiplicity
_atom_site_calc_flag
_atom_site_refinement_flags
N1 N 1.0299(9) 0.4287(3) 0.1309(3) 0.0640(16) Uani 1 1 d .
N18 N 0.8371(9) 0.5397(3) 0.0793(3) 0.0717(17) Uani 1 1 d .
N12 N 1.1464(10) 0.4202(4) 0.2576(3) 0.0727(17) Uani 1 1 d .
C7 C 0.5557(14) 0.2361(5) 0.1539(4) 0.088(2) Uani 1 1 d .
H7A H 0.6813 0.1996 0.1414 0.106 Uiso 1 1 calc R
H7B H 0.4051 0.2088 0.1636 0.106 Uiso 1 1 calc R
C6 C 0.5173(12) 0.2891(4) 0.0897(4) 0.080(2) Uani 1 1 d .
H6A H 0.3810 0.3226 0.1001 0.096 Uiso 1 1 calc R
H6B H 0.4771 0.2601 0.0461 0.096 Uiso 1 1 calc R
C5 C 0.7456(12) 0.3354(4) 0.0755(3) 0.067(2) Uani 1 1 d .
H5 H 0.8804 0.3002 0.0662 0.081 Uiso 1 1 calc R
C10 C 0.8112(12) 0.3810(4) 0.1435(3) 0.0648(18) Uani 1 1 d .
H10 H 0.6727 0.4139 0.1558 0.078 Uiso 1 1 calc R
C2 C 1.0160(12) 0.4776(4) 0.0678(4) 0.0676(19) Uani 1 1 d .
H2 H 1.1777 0.5006 0.0610 0.081 Uiso 1 1 calc R
C19 C 0.9089(13) 0.5863(4) 0.1432(4) 0.075(2) Uani 1 1 d .
H19 H 1.0692 0.6087 0.1327 0.090 Uiso 1 1 calc R
C20 C 0.7282(14) 0.6499(5) 0.1553(4) 0.094(3) Uani 1 1 d .
H20A H 0.7821 0.6802 0.1967 0.112 Uiso 1 1 calc R
H20B H 0.5696 0.6287 0.1676 0.112 Uiso 1 1 calc R
C21 C 0.7016(17) 0.7005(5) 0.0878(6) 0.110(3) Uani 1 1 d .
H21A H 0.5737 0.7376 0.0959 0.132 Uiso 1 1 calc R
H21B H 0.8539 0.7271 0.0785 0.132 Uiso 1 1 calc R
C4 C 0.7223(13) 0.3860(4) 0.0094(3) 0.079(2) Uani 1 1 d .
H4A H 0.5854 0.4202 0.0158 0.094 Uiso 1 1 calc R
H4B H 0.6925 0.3558 -0.0342 0.094 Uiso 1 1 calc R
C3 C 0.9615(13) 0.4312(5) 0.0003(3) 0.076(2) Uani 1 1 d .
H3A H 1.0960 0.3966 -0.0086 0.092 Uiso 1 1 calc R
H3B H 0.9474 0.4643 -0.0419 0.092 Uiso 1 1 calc R
C13 C 1.1052(12) 0.4705(4) 0.1959(4) 0.0657(19) Uani 1 1 d .
H13 H 1.2650 0.4926 0.1840 0.079 Uiso 1 1 calc R
C11 C 0.9380(14) 0.3728(4) 0.2744(3) 0.076(2) Uani 1 1 d .
H11A H 0.8032 0.4041 0.2911 0.091 Uiso 1 1 calc R
H11B H 0.9807 0.3385 0.3140 0.091 Uiso 1 1 calc R
C9 C 0.8572(13) 0.3276(4) 0.2079(3) 0.071(2) Uani 1 1 d .
H9 H 0.9921 0.2939 0.1942 0.085 Uiso 1 1 calc R
C8 C 0.6317(13) 0.2789(4) 0.2224(4) 0.080(2) Uani 1 1 d .
H8A H 0.6673 0.2433 0.2615 0.096 Uiso 1 1 calc R
H8B H 0.4976 0.3108 0.2385 0.096 Uiso 1 1 calc R
C17 C 1.2357(15) 0.4616(5) 0.3213(4) 0.089(2) Uani 1 1 d .
H17A H 1.3987 0.4805 0.3108 0.107 Uiso 1 1 calc R
H17B H 1.2483 0.4271 0.3626 0.107 Uiso 1 1 calc R
C16 C 1.0728(14) 0.5274(5) 0.3429(4) 0.092(3) Uani 1 1 d .
H16A H 1.1474 0.5547 0.3834 0.110 Uiso 1 1 calc R
H16B H 0.9154 0.5085 0.3594 0.110 Uiso 1 1 calc R
C15 C 1.0349(15) 0.5808(5) 0.2783(4) 0.091(3) Uani 1 1 d .
H15A H 1.1895 0.6043 0.2654 0.109 Uiso 1 1 calc R
H15B H 0.9210 0.6204 0.2921 0.109 Uiso 1 1 calc R
C14 C 0.9340(13) 0.5374(4) 0.2118(4) 0.0661(19) Uani 1 1 d .
H14 H 0.7720 0.5175 0.2246 0.079 Uiso 1 1 calc R
C23 C 0.8179(15) 0.5890(5) 0.0144(4) 0.091(2) Uani 1 1 d .
H23A H 0.7711 0.5586 -0.0277 0.109 Uiso 1 1 calc R
H23B H 0.9775 0.6106 0.0042 0.109 Uiso 1 1 calc R
C22 C 0.6376(16) 0.6513(5) 0.0233(5) 0.107(3) Uani 1 1 d .
H22A H 0.4754 0.6302 0.0304 0.128 Uiso 1 1 calc R
H22B H 0.6347 0.6817 -0.0210 0.128 Uiso 1 1 calc R

loop_
_atom_site_aniso_label
_atom_site_aniso_U_11
_atom_site_aniso_U_22
_atom_site_aniso_U_33
_atom_site_aniso_U_23
_atom_site_aniso_U_13
_atom_site_aniso_U_12
N1 0.067(4) 0.077(4) 0.048(3) -0.004(3) 0.000(2) -0.005(3)
N18 0.073(4) 0.084(5) 0.058(4) 0.003(4) 0.003(3) 0.004(3)
N12 0.068(4) 0.094(5) 0.056(4) -0.008(4) -0.002(3) -0.008(3)
C7 0.092(5) 0.096(6) 0.077(6) -0.011(5) -0.002(4) 0.008(5)
C6 0.078(5) 0.087(6) 0.076(5) -0.013(4) -0.004(4) -0.007(4)
C5 0.074(5) 0.076(5) 0.053(4) -0.002(4) -0.004(3) 0.017(4)
C10 0.060(4) 0.073(5) 0.062(4) -0.008(4) -0.004(3) 0.006(4)
C2 0.066(5) 0.082(6) 0.055(5) 0.003(4) 0.007(3) 0.001(4)
C19 0.068(5) 0.080(6) 0.076(5) 0.004(5) 0.010(4) -0.003(4)
C20 0.081(5) 0.091(7) 0.110(7) 0.003(5) 0.012(4) 0.018(5)
C21 0.120(7) 0.100(8) 0.112(7) 0.026(7) 0.009(5) 0.008(6)
C4 0.085(5) 0.089(6) 0.061(5) -0.010(4) -0.005(3) 0.003(4)
C3 0.085(5) 0.091(6) 0.053(4) 0.005(4) 0.001(3) 0.011(4)
C13 0.064(4) 0.076(5) 0.057(4) -0.007(4) 0.001(3) 0.007(4)
C11 0.085(6) 0.087(6) 0.056(4) -0.002(4) -0.003(3) 0.018(4)
C9 0.084(5) 0.077(5) 0.050(4) -0.005(4) -0.003(3) 0.007(4)
C8 0.079(5) 0.071(5) 0.090(6) 0.011(5) 0.007(4) 0.000(4)
C17 0.082(5) 0.118(7) 0.067(5) -0.026(5) -0.012(4) 0.019(5)
C16 0.087(6) 0.120(7) 0.068(5) -0.023(5) -0.007(4) 0.000(5)
C15 0.096(6) 0.103(7) 0.074(6) -0.028(5) -0.009(4) -0.006(5)
C14 0.062(4) 0.070(5) 0.066(5) -0.004(4) 0.002(3) 0.000(4)
C23 0.103(6) 0.101(7) 0.069(5) 0.016(5) -0.002(4) 0.004(5)
C22 0.106(7) 0.101(8) 0.114(7) 0.025(6) 0.000(5) 0.030(5)

loop_
_atom_type_symbol
_atom_type_description
_atom_type_scat_dispersion_real
_atom_type_scat_dispersion_imag
_atom_type_scat_source
C C 0.0181 0.0091 'International Tables Vol C Tables 4.2.6.8 and 6.1.1.4'
H H 0.0000 0.0000 'International Tables Vol C Tables 4.2.6.8 and 6.1.1.4'
N N 0.0311 0.0180 'International Tables Vol C Tables 4.2.6.8 and 6.1.1.4'

loop_
_geom_angle_atom_site_label_1
_geom_angle_atom_site_label_2
_geom_angle_atom_site_label_3
_geom_angle
C2 N1 C13 110.9(5)
C2 N1 C10 115.1(5)
C13 N1 C10 113.1(5)
C23 N18 C19 108.6(6)
C23 N18 C2 111.9(5)
C19 N18 C2 110.5(5)
C11 N12 C13 113.4(5)
C11 N12 C17 112.8(6)
C13 N12 C17 111.0(6)
C6 C7 C8 111.3(7)
C6 C7 H7A 109.4
C8 C7 H7A 109.4
C6 C7 H7B 109.4
C8 C7 H7B 109.4
H7A C7 H7B 108.0
C7 C6 C5 110.7(6)
C7 C6 H6A 109.5
C5 C6 H6A 109.5
C7 C6 H6B 109.5
C5 C6 H6B 109.5
H6A C6 H6B 108.1
C4 C5 C6 112.8(6)
C4 C5 C10 110.8(6)
C6 C5 C10 110.1(5)
C4 C5 H5 107.6
C6 C5 H5 107.6
C10 C5 H5 107.6
N1 C10 C5 111.5(5)
N1 C10 C9 109.8(5)
C5 C10 C9 109.5(5)
N1 C10 H10 108.6
C5 C10 H10 108.6
C9 C10 H10 108.6
N1 C2 N18 111.6(5)
N1 C2 C3 109.4(6)
N18 C2 C3 112.9(5)
N1 C2 H2 107.6
N18 C2 H2 107.6
C3 C2 H2 107.6
N18 C19 C20 110.9(6)
N18 C19 C14 110.5(6)
C20 C19 C14 111.2(6)
N18 C19 H19 108.0
C20 C19 H19 108.0
C14 C19 H19 108.0
C19 C20 C21 112.4(6)
C19 C20 H20A 109.1
C21 C20 H20A 109.1
C19 C20 H20B 109.1
C21 C20 H20B 109.1
H20A C20 H20B 107.8
C22 C21 C20 108.1(7)
C22 C21 H21A 110.1
C20 C21 H21A 110.1
C22 C21 H21B 110.1
C20 C21 H21B 110.1
H21A C21 H21B 108.4
C5 C4 C3 108.8(5)
C5 C4 H4A 109.9
C3 C4 H4A 109.9
C5 C4 H4B 109.9
C3 C4 H4B 109.9
H4A C4 H4B 108.3
C2 C3 C4 111.3(5)
C2 C3 H3A 109.4
C4 C3 H3A 109.4
C2 C3 H3B 109.4
C4 C3 H3B 109.4
H3A C3 H3B 108.0
N12 C13 N1 111.1(5)
N12 C13 C14 114.9(5)
N1 C13 C14 112.0(5)
N12 C13 H13 106.0
N1 C13 H13 106.0
C14 C13 H13 106.0
N12 C11 C9 111.5(5)
N12 C11 H11A 109.3
C9 C11 H11A 109.3
N12 C11 H11B 109.3
C9 C11 H11B 109.3
H11A C11 H11B 108.0
C11 C9 C8 113.3(6)
C11 C9 C10 109.5(6)
C8 C9 C10 110.5(6)
C11 C9 H9 107.8
C8 C9 H9 107.8
C10 C9 H9 107.8
C7 C8 C9 111.2(6)
C7 C8 H8A 109.4
C9 C8 H8A 109.4
C7 C8 H8B 109.4
C9 C8 H8B 109.4
H8A C8 H8B 108.0
N12 C17 C16 113.4(6)
N12 C17 H17A 108.9
C16 C17 H17A 108.9
N12 C17 H17B 108.9
C16 C17 H17B 108.9
H17A C17 H17B 107.7
C17 C16 C15 110.9(6)
C17 C16 H16A 109.5
C15 C16 H16A 109.5
C17 C16 H16B 109.5
C15 C16 H16B 109.5
H16A C16 H16B 108.1
C16 C15 C14 110.3(6)
C16 C15 H15A 109.6
C14 C15 H15A 109.6
C16 C15 H15B 109.6
C14 C15 H15B 109.6
H15A C15 H15B 108.1
C19 C14 C15 113.2(6)
C19 C14 C13 109.7(5)
C15 C14 C13 108.4(6)
C19 C14 H14 108.5
C15 C14 H14 108.5
C13 C14 H14 108.5
N18 C23 C22 113.6(6)
N18 C23 H23A 108.8
C22 C23 H23A 108.8
N18 C23 H23B 108.8
C22 C23 H23B 108.8
H23A C23 H23B 107.7
C23 C22 C21 111.2(7)
C23 C22 H22A 109.4
C21 C22 H22A 109.4
C23 C22 H22B 109.4
C21 C22 H22B 109.4
H22A C22 H22B 108.0

loop_
_geom_bond_atom_site_label_1
_geom_bond_atom_site_label_2
_geom_bond_distance
N1 C2 1.440(7)
N1 C13 1.455(7)
N1 C10 1.481(8)
N18 C23 1.473(8)
N18 C19 1.478(7)
N18 C2 1.485(8)
N12 C11 1.447(8)
N12 C13 1.452(8)
N12 C17 1.455(8)
C7 C6 1.513(9)
C7 C8 1.517(9)
C7 H7A 0.9700
C7 H7B 0.9700
C6 C5 1.514(8)
C6 H6A 0.9700
C6 H6B 0.9700
C5 C4 1.505(8)
C5 C10 1.519(8)
C5 H5 0.9800
C10 C9 1.527(8)
C10 H10 0.9800
C2 C3 1.507(9)
C2 H2 0.9800
C19 C20 1.514(9)
C19 C14 1.526(8)
C19 H19 0.9800
C20 C21 1.527(9)
C20 H20A 0.9700
C20 H20B 0.9700
C21 C22 1.503(11)
C21 H21A 0.9700
C21 H21B 0.9700
C4 C3 1.541(9)
C4 H4A 0.9700
C4 H4B 0.9700
C3 H3A 0.9700
C3 H3B 0.9700
C13 C14 1.536(9)
C13 H13 0.9800
C11 C9 1.516(8)
C11 H11A 0.9700
C11 H11B 0.9700
C9 C8 1.526(9)
C9 H9 0.9800
C8 H8A 0.9700
C8 H8B 0.9700
C17 C16 1.518(11)
C17 H17A 0.9700
C17 H17B 0.9700
C16 C15 1.523(9)
C16 H16A 0.9700
C16 H16B 0.9700
C15 C14 1.535(8)
C15 H15A 0.9700
C15 H15B 0.9700
C14 H14 0.9800
C23 C22 1.488(10)
C23 H23A 0.9700
C23 H23B 0.9700
C22 H22A 0.9700
C22 H22B 0.9700

loop_
_geom_torsion_atom_site_label_1
_geom_torsion_atom_site_label_2
_geom_torsion_atom_site_label_3
_geom_torsion_atom_site_label_4
_geom_torsion
C8 C7 C6 C5 56.3(8)
C7 C6 C5 C4 176.7(5)
C7 C6 C5 C10 -59.0(7)
C2 N1 C10 C5 53.8(7)
C13 N1 C10 C5 -177.3(5)
C2 N1 C10 C9 175.5(5)
C13 N1 C10 C9 -55.6(6)
C4 C5 C10 N1 -52.9(7)
C6 C5 C10 N1 -178.4(5)
C4 C5 C10 C9 -174.7(6)
C6 C5 C10 C9 59.8(7)
C13 N1 C2 N18 -59.8(6)
C10 N1 C2 N18 70.2(7)
C13 N1 C2 C3 174.6(5)
C10 N1 C2 C3 -55.4(7)
C23 N18 C2 N1 -178.8(5)
C19 N18 C2 N1 60.2(7)
C23 N18 C2 C3 -55.1(7)
C19 N18 C2 C3 -176.2(5)
C23 N18 C19 C20 56.8(7)
C2 N18 C19 C20 179.8(6)
C23 N18 C19 C14 -179.4(5)
C2 N18 C19 C14 -56.3(7)
N18 C19 C20 C21 -57.4(8)
C14 C19 C20 C21 179.2(6)
C19 C20 C21 C22 54.4(9)
C6 C5 C4 C3 179.3(5)
C10 C5 C4 C3 55.3(7)
N1 C2 C3 C4 57.4(7)
N18 C2 C3 C4 -67.4(7)
C5 C4 C3 C2 -58.4(7)
C11 N12 C13 N1 -55.1(7)
C17 N12 C13 N1 176.6(5)
C11 N12 C13 C14 73.3(7)
C17 N12 C13 C14 -54.9(7)
C2 N1 C13 N12 -173.5(5)
C10 N1 C13 N12 55.5(6)
C2 N1 C13 C14 56.5(6)
C10 N1 C13 C14 -74.6(7)
C13 N12 C11 C9 55.4(7)
C17 N12 C11 C9 -177.2(6)
N12 C11 C9 C8 -177.9(6)
N12 C11 C9 C10 -54.1(7)
N1 C10 C9 C11 53.7(7)
C5 C10 C9 C11 176.5(5)
N1 C10 C9 C8 179.1(5)
C5 C10 C9 C8 -58.1(7)
C6 C7 C8 C9 -54.6(8)
C11 C9 C8 C7 178.9(6)
C10 C9 C8 C7 55.7(8)
C11 N12 C17 C16 -74.7(9)
C13 N12 C17 C16 53.9(9)
N12 C17 C16 C15 -55.2(9)
C17 C16 C15 C14 55.1(8)
N18 C19 C14 C15 173.8(5)
C20 C19 C14 C15 -62.5(7)
N18 C19 C14 C13 52.5(7)
C20 C19 C14 C13 176.2(6)
C16 C15 C14 C19 -175.8(6)
C16 C15 C14 C13 -53.8(7)
N12 C13 C14 C19 179.2(5)
N1 C13 C14 C19 -52.8(7)
N12 C13 C14 C15 55.1(7)
N1 C13 C14 C15 -176.8(5)
C19 N18 C23 C22 -58.7(8)
C2 N18 C23 C22 179.2(7)
N18 C23 C22 C21 58.7(9)
C20 C21 C22 C23 -53.9(9)
